data_1544360
loop_
_publ_author_name
'Zhou, Q.'
'Kennedy, B.J.'
'Avdeev, M.'

_publ_section_title
;
 Crystal struture and phase transitions in Sr2InTaO6 sample: 600 ?C
;
_journal_name_full 'Physics and Chemistry of Minerals'
_journal_page_first 603
_journal_page_last 610
_journal_volume 40
_journal_year 2013
_chemical_formula_sum 'In O6 Sr2 Ta'
_chemical_name_common 'Sr2InTaO6 @600C'
_space_group_crystal_system monoclinic
_space_group_IT_number 12
_space_group_name_Hall '-I 2y'
_space_group_name_H-M_alt 'I 1 2/m 1'
_cell_angle_alpha 90
_cell_angle_beta 90.090(19)
_cell_angle_gamma 90
_cell_formula_units_Z 2
_cell_length_a 5.7764(13)
_cell_length_b 5.7760(11)
_cell_length_c 8.1566(9)
_cell_volume 272.14(9)
_cod_data_source_file Sr2InTaO6-600C.cif
_cod_data_source_block Sr2InTaO6_600C
_cod_depositor_comments
;
 Updating space group information.

 Antanas Vaitkus,
 2018-07-22
;
_cod_original_sg_symbol_H-M 'I 2/m'
_cod_original_formula_sum 'Sr2 In Ta O6'
_cod_database_code 1544360

loop_
_space_group_symop_id
_space_group_symop_operation_xyz
1 'x, y, z'
2 '-x, -y, -z'
3 '-x, y, -z'
4 'x, -y, z'
5 'x+1/2, y+1/2, z+1/2'
6 '-x+1/2, -y+1/2, -z+1/2'
7 '-x+1/2, y+1/2, -z+1/2'
8 'x+1/2, -y+1/2, z+1/2'

loop_
_atom_site_label
_atom_site_occupancy
_atom_site_fract_x
_atom_site_fract_y
_atom_site_fract_z
_atom_site_adp_type
_atom_site_B_iso_or_equiv
_atom_site_type_symbol
Sr 1.0 0.502(6) 0.000000 0.249(5) Biso 2.600000 Sr
In 1.0 0.000000 0.000000 0.000000 Biso 0.950000 In
Ta 1.0 0.000000 0.000000 0.500000 Biso 0.950000 Ta
O1 1.0 0.037(3) 0.000000 0.251(4) Biso 1.930000 O
O2 1.0 0.266(4) 0.236(6) -0.0337(10) Biso 3.320000 O
